data_4038143
loop_
_publ_author_name
'Li, Zhenmin'
'Xie, Jianwei'
'Lu, Ping'
'Wang, Yanguang'

_publ_section_title
;
 Synthesis of 8-Alkoxy-5H-isochromeno[3,4-c]isoquinolines and
 1-Alkoxy-4-arylisoquinolin-3-ols through Rh(III)-Catalyzed C-H
 Functionalization of Benzimidates with 4-Diazoisochroman-3-imines and
 4-Diazoisoquinolin-3-ones.
;
_journal_name_full 'The Journal of organic chemistry'
_journal_paper_doi 10.1021/acs.joc.0c00283
_journal_year 2020
_chemical_formula_moiety 'C22 H13 F2 N O'
_chemical_formula_sum 'C22 H13 F2 N O'
_chemical_formula_weight 345.33
_space_group_crystal_system orthorhombic
_space_group_IT_number 56
_space_group_name_Hall '-P 2ab 2ac'
_space_group_name_H-M_alt 'P c c n'
_atom_sites_solution_hydrogens geom
_audit_creation_date 2019-03-01
_audit_creation_method
;
Olex2 1.2
(compiled 2018.05.29 svn.r3508 for OlexSys, GUI svn.r5506)
;
_cell_angle_alpha 90
_cell_angle_beta 90
_cell_angle_gamma 90
_cell_formula_units_Z 8
_cell_length_a 16.8351(5)
_cell_length_b 25.1745(8)
_cell_length_c 7.2940(2)
_cell_measurement_reflns_used 9858
_cell_measurement_temperature 170(2)
_cell_measurement_theta_max 34.14
_cell_measurement_theta_min 2.71
_cell_volume 3091.31(16)
_computing_cell_refinement 'SAINT V8.38A (?, 2016)'
_computing_data_reduction 'SAINT V8.38A (?, 2016)'
_computing_molecular_graphics 'Olex2 (Dolomanov et al., 2009)'
_computing_publication_material 'Olex2 (Dolomanov et al., 2009)'
_computing_structure_refinement 'ShelXL (Sheldrick, 2015)'
_computing_structure_solution 'SHELXT 2014/5 (Sheldrick, 2014)'
_diffrn_ambient_temperature 170.0
_diffrn_measured_fraction_theta_full 0.999
_diffrn_measured_fraction_theta_max 0.999
_diffrn_measurement_device_type 'Bruker APEX-II CCD'
_diffrn_measurement_method '\f and \w scans'
_diffrn_radiation_type MoK\a
_diffrn_radiation_wavelength 0.71073
_diffrn_reflns_av_R_equivalents 0.0406
_diffrn_reflns_av_unetI/netI 0.0232
_diffrn_reflns_Laue_measured_fraction_full 0.999
_diffrn_reflns_Laue_measured_fraction_max 0.999
_diffrn_reflns_limit_h_max 26
_diffrn_reflns_limit_h_min -18
_diffrn_reflns_limit_k_max 39
_diffrn_reflns_limit_k_min -39
_diffrn_reflns_limit_l_max 11
_diffrn_reflns_limit_l_min -11
_diffrn_reflns_number 59672
_diffrn_reflns_point_group_measured_fraction_full 0.999
_diffrn_reflns_point_group_measured_fraction_max 0.999
_diffrn_reflns_theta_full 25.242
_diffrn_reflns_theta_max 34.366
_diffrn_reflns_theta_min 2.420
_diffrn_standards_number 0
_exptl_absorpt_coefficient_mu 0.108
_exptl_absorpt_correction_T_max 0.7468
_exptl_absorpt_correction_T_min 0.7003
_exptl_absorpt_correction_type multi-scan
_exptl_absorpt_process_details
;
SADABS-2016/2 (Bruker,2016/2) was used for absorption correction.
wR2(int) was 0.1148 before and 0.0459 after correction.
The Ratio of minimum to maximum transmission is 0.9377.
The \l/2 correction factor is Not present.
;
_exptl_crystal_colour colourless
_exptl_crystal_colour_primary colourless
_exptl_crystal_density_diffrn 1.484
_exptl_crystal_description block
_exptl_crystal_F_000 1424
_exptl_crystal_size_max 0.442
_exptl_crystal_size_mid 0.39
_exptl_crystal_size_min 0.125
_refine_diff_density_max 0.443
_refine_diff_density_min -0.266
_refine_diff_density_rms 0.054
_refine_ls_extinction_method none
_refine_ls_goodness_of_fit_ref 1.049
_refine_ls_hydrogen_treatment constr
_refine_ls_matrix_type full
_refine_ls_number_parameters 235
_refine_ls_number_reflns 6491
_refine_ls_number_restraints 0
_refine_ls_restrained_S_all 1.049
_refine_ls_R_factor_all 0.0571
_refine_ls_R_factor_gt 0.0440
_refine_ls_shift/su_max 0.001
_refine_ls_shift/su_mean 0.000
_refine_ls_structure_factor_coef Fsqd
_refine_ls_weighting_details 'w=1/[\s^2^(Fo^2^)+(0.0644P)^2^+0.8085P] where P=(Fo^2^+2Fc^2^)/3'
_refine_ls_weighting_scheme calc
_refine_ls_wR_factor_gt 0.1174
_refine_ls_wR_factor_ref 0.1298
_reflns_Friedel_coverage 0.000
_reflns_number_gt 5221
_reflns_number_total 6491
_reflns_threshold_expression 'I > 2\s(I)'
_cod_data_source_file jo0c00283_si_002.cif
_cod_data_source_block 190228_lzm7378_1_0ma_a
_cod_database_code 4038143
_shelx_shelxl_version_number 2016/6
_shelx_space_group_comment
;
The symmetry employed for this shelxl refinement is uniquely defined
by the following loop, which should always be used as a source of
symmetry information in preference to the above space-group names.
They are only intended as comments.
;
_shelx_estimated_absorpt_t_max 0.987
_shelx_estimated_absorpt_t_min 0.954
_olex2_refinement_description
;
1. Fixed Uiso
 At 1.2 times of:
  All C(H) groups, All C(H,H) groups
2.a Secondary CH2 refined with riding coordinates:
 C7(H7A,H7B)
2.b Aromatic/amide H refined with riding coordinates:
 C1(H1), C2(H2), C3(H3), C4(H4), C13(H13), C15(H15), C16(H16), C18(H18),
 C19(H19), C21(H21), C22(H22)
;
_olex2_submission_special_instructions 'No special instructions were received'

loop_
_space_group_symop_operation_xyz
'x, y, z'
'-x+1/2, -y+1/2, z'
'-x, y+1/2, -z+1/2'
'x+1/2, -y, -z+1/2'
'-x, -y, -z'
'x-1/2, y-1/2, -z'
'x, -y-1/2, z-1/2'
'-x-1/2, y, z-1/2'

loop_
_atom_site_label
_atom_site_type_symbol
_atom_site_fract_x
_atom_site_fract_y
_atom_site_fract_z
_atom_site_U_iso_or_equiv
_atom_site_adp_type
_atom_site_occupancy
_atom_site_site_symmetry_order
_atom_site_calc_flag
_atom_site_refinement_flags_posn
_atom_site_refinement_flags_adp
_atom_site_refinement_flags_occupancy
_atom_site_disorder_assembly
_atom_site_disorder_group
F1 F 0.08274(3) 0.61131(3) 0.10955(10) 0.03219(15) Uani 1 1 d . . . . .
F2 F 0.33933(4) 0.27085(3) 0.47329(13) 0.04210(19) Uani 1 1 d . . . . .
O1 O 0.50519(4) 0.56724(3) 0.16253(11) 0.02698(15) Uani 1 1 d . . . . .
N1 N 0.41797(4) 0.50277(3) 0.23428(11) 0.02259(15) Uani 1 1 d . . . . .
C1 C 0.49674(7) 0.70765(4) 0.06068(17) 0.0337(2) Uani 1 1 d . . . . .
H1 H 0.548653 0.713441 0.013679 0.040 Uiso 1 1 calc R . . . .
C2 C 0.45054(7) 0.75044(5) 0.11357(18) 0.0376(2) Uani 1 1 d . . . . .
H2 H 0.470029 0.785623 0.099764 0.045 Uiso 1 1 calc R . . . .
C3 C 0.37568(7) 0.74173(4) 0.18679(17) 0.0336(2) Uani 1 1 d . . . . .
H3 H 0.344460 0.771033 0.226046 0.040 Uiso 1 1 calc R . . . .
C4 C 0.34599(6) 0.69052(4) 0.20319(14) 0.02685(18) Uani 1 1 d . . . . .
H4 H 0.294987 0.685031 0.255608 0.032 Uiso 1 1 calc R . . . .
C5 C 0.39051(5) 0.64686(4) 0.14319(13) 0.02241(16) Uani 1 1 d . . . . .
C6 C 0.46751(6) 0.65628(4) 0.07605(13) 0.02572(18) Uani 1 1 d . . . . .
C7 C 0.51632(6) 0.60856(4) 0.02755(15) 0.02849(19) Uani 1 1 d . . . . .
H7A H 0.500406 0.595257 -0.094787 0.034 Uiso 1 1 calc R . . . .
H7B H 0.573143 0.618557 0.022102 0.034 Uiso 1 1 calc R . . . .
C8 C 0.42730(5) 0.55366(4) 0.18514(12) 0.02157(16) Uani 1 1 d . . . . .
C9 C 0.36700(5) 0.59078(3) 0.16396(12) 0.02007(15) Uani 1 1 d . . . . .
C10 C 0.28786(5) 0.57091(3) 0.17554(11) 0.01897(15) Uani 1 1 d . . . . .
C11 C 0.27580(5) 0.51698(3) 0.23016(12) 0.01910(14) Uani 1 1 d . . . . .
C12 C 0.34455(5) 0.48449(4) 0.25791(12) 0.02034(15) Uani 1 1 d . . . . .
C13 C 0.22040(5) 0.60229(4) 0.13245(13) 0.02156(16) Uani 1 1 d . . . . .
H13 H 0.226713 0.637596 0.088788 0.026 Uiso 1 1 calc R . . . .
C14 C 0.14648(5) 0.58125(4) 0.15437(13) 0.02279(16) Uani 1 1 d . . . . .
C15 C 0.13225(5) 0.53007(4) 0.22228(14) 0.02399(17) Uani 1 1 d . . . . .
H15 H 0.079711 0.517641 0.242693 0.029 Uiso 1 1 calc R . . . .
C16 C 0.19674(5) 0.49859(4) 0.25820(13) 0.02180(16) Uani 1 1 d . . . . .
H16 H 0.188519 0.463582 0.302971 0.026 Uiso 1 1 calc R . . . .
C17 C 0.34086(5) 0.42768(3) 0.31344(12) 0.02078(15) Uani 1 1 d . . . . .
C18 C 0.28967(6) 0.39119(4) 0.23003(14) 0.02516(17) Uani 1 1 d . . . . .
H18 H 0.254503 0.402858 0.136463 0.030 Uiso 1 1 calc R . . . .
C19 C 0.28957(6) 0.33811(4) 0.28224(16) 0.0297(2) Uani 1 1 d . . . . .
H19 H 0.254680 0.313343 0.225908 0.036 Uiso 1 1 calc R . . . .
C20 C 0.34139(6) 0.32236(4) 0.41778(16) 0.0293(2) Uani 1 1 d . . . . .
C21 C 0.39443(6) 0.35656(4) 0.50058(14) 0.02785(19) Uani 1 1 d . . . . .
H21 H 0.430144 0.344268 0.592064 0.033 Uiso 1 1 calc R . . . .
C22 C 0.39419(5) 0.40948(4) 0.44651(13) 0.02407(17) Uani 1 1 d . . . . .
H22 H 0.430702 0.433616 0.500575 0.029 Uiso 1 1 calc R . . . .

loop_
_atom_site_aniso_label
_atom_site_aniso_U_11
_atom_site_aniso_U_22
_atom_site_aniso_U_33
_atom_site_aniso_U_23
_atom_site_aniso_U_13
_atom_site_aniso_U_12
F1 0.0183(2) 0.0332(3) 0.0450(4) 0.0040(3) -0.0019(2) 0.0056(2)
F2 0.0382(4) 0.0232(3) 0.0650(5) 0.0113(3) -0.0016(3) 0.0067(3)
O1 0.0155(3) 0.0309(3) 0.0346(4) 0.0041(3) -0.0004(2) -0.0024(2)
N1 0.0177(3) 0.0248(4) 0.0252(3) 0.0001(3) -0.0005(3) 0.0001(3)
C1 0.0293(4) 0.0335(5) 0.0384(5) 0.0068(4) -0.0009(4) -0.0115(4)
C2 0.0398(5) 0.0275(5) 0.0457(6) 0.0056(4) -0.0041(5) -0.0113(4)
C3 0.0375(5) 0.0238(4) 0.0394(5) 0.0005(4) -0.0036(4) -0.0024(4)
C4 0.0270(4) 0.0241(4) 0.0295(4) 0.0011(3) -0.0006(3) -0.0019(3)
C5 0.0213(3) 0.0235(4) 0.0224(4) 0.0014(3) -0.0015(3) -0.0037(3)
C6 0.0217(4) 0.0297(4) 0.0258(4) 0.0032(3) -0.0016(3) -0.0062(3)
C7 0.0206(4) 0.0335(5) 0.0313(5) 0.0025(4) 0.0037(3) -0.0047(3)
C8 0.0157(3) 0.0255(4) 0.0235(4) -0.0007(3) -0.0006(3) -0.0018(3)
C9 0.0176(3) 0.0221(4) 0.0205(3) 0.0006(3) -0.0002(3) -0.0018(3)
C10 0.0166(3) 0.0217(4) 0.0186(3) -0.0011(3) 0.0003(3) -0.0007(3)
C11 0.0175(3) 0.0203(3) 0.0196(3) -0.0017(3) 0.0004(3) -0.0006(3)
C12 0.0189(3) 0.0217(4) 0.0204(3) -0.0012(3) -0.0004(3) -0.0001(3)
C13 0.0185(3) 0.0229(4) 0.0233(4) 0.0005(3) 0.0001(3) 0.0001(3)
C14 0.0171(3) 0.0260(4) 0.0253(4) -0.0014(3) -0.0002(3) 0.0024(3)
C15 0.0169(3) 0.0256(4) 0.0294(4) -0.0031(3) 0.0020(3) -0.0017(3)
C16 0.0185(3) 0.0217(4) 0.0252(4) -0.0017(3) 0.0017(3) -0.0020(3)
C17 0.0189(3) 0.0215(4) 0.0220(4) -0.0007(3) 0.0008(3) 0.0011(3)
C18 0.0246(4) 0.0222(4) 0.0287(4) -0.0006(3) -0.0044(3) 0.0007(3)
C19 0.0285(4) 0.0220(4) 0.0388(5) -0.0015(4) -0.0034(4) 0.0004(3)
C20 0.0265(4) 0.0218(4) 0.0395(5) 0.0042(4) 0.0027(4) 0.0058(3)
C21 0.0236(4) 0.0293(4) 0.0307(4) 0.0037(4) -0.0005(3) 0.0072(3)
C22 0.0196(3) 0.0269(4) 0.0256(4) -0.0003(3) -0.0001(3) 0.0030(3)

loop_
_atom_type_symbol
_atom_type_description
_atom_type_scat_dispersion_real
_atom_type_scat_dispersion_imag
_atom_type_scat_source
C C 0.0033 0.0016 'International Tables Vol C Tables 4.2.6.8 and 6.1.1.4'
H H 0.0000 0.0000 'International Tables Vol C Tables 4.2.6.8 and 6.1.1.4'
F F 0.0171 0.0103 'International Tables Vol C Tables 4.2.6.8 and 6.1.1.4'
N N 0.0061 0.0033 'International Tables Vol C Tables 4.2.6.8 and 6.1.1.4'
O O 0.0106 0.0060 'International Tables Vol C Tables 4.2.6.8 and 6.1.1.4'

loop_
_geom_angle_atom_site_label_1
_geom_angle_atom_site_label_2
_geom_angle_atom_site_label_3
_geom_angle
_geom_angle_site_symmetry_1
_geom_angle_site_symmetry_3
_geom_angle_publ_flag
C8 O1 C7 112.78(7) . . ?
C12 N1 C8 118.33(8) . . ?
C2 C1 H1 119.9 . . ?
C2 C1 C6 120.23(10) . . ?
C6 C1 H1 119.9 . . ?
C1 C2 H2 120.2 . . ?
C1 C2 C3 119.70(10) . . ?
C3 C2 H2 120.2 . . ?
C2 C3 H3 119.7 . . ?
C2 C3 C4 120.50(11) . . ?
C4 C3 H3 119.7 . . ?
C3 C4 H4 119.7 . . ?
C3 C4 C5 120.62(10) . . ?
C5 C4 H4 119.7 . . ?
C4 C5 C6 118.03(9) . . ?
C4 C5 C9 125.16(8) . . ?
C6 C5 C9 116.42(8) . . ?
C1 C6 C5 120.80(10) . . ?
C1 C6 C7 122.24(9) . . ?
C5 C6 C7 116.93(8) . . ?
O1 C7 C6 110.20(8) . . ?
O1 C7 H7A 109.6 . . ?
O1 C7 H7B 109.6 . . ?
C6 C7 H7A 109.6 . . ?
C6 C7 H7B 109.6 . . ?
H7A C7 H7B 108.1 . . ?
O1 C8 C9 121.34(8) . . ?
N1 C8 O1 112.62(8) . . ?
N1 C8 C9 126.00(8) . . ?
C8 C9 C5 117.38(8) . . ?
C8 C9 C10 116.13(8) . . ?
C10 C9 C5 126.38(8) . . ?
C9 C10 C11 118.85(7) . . ?
C13 C10 C9 122.66(8) . . ?
C13 C10 C11 118.48(7) . . ?
C10 C11 C12 117.86(7) . . ?
C16 C11 C10 118.79(8) . . ?
C16 C11 C12 123.33(8) . . ?
N1 C12 C11 122.36(8) . . ?
N1 C12 C17 114.00(8) . . ?
C11 C12 C17 123.64(8) . . ?
C10 C13 H13 120.4 . . ?
C14 C13 C10 119.26(8) . . ?
C14 C13 H13 120.4 . . ?
F1 C14 C13 118.60(8) . . ?
F1 C14 C15 117.65(8) . . ?
C13 C14 C15 123.75(8) . . ?
C14 C15 H15 121.2 . . ?
C16 C15 C14 117.66(8) . . ?
C16 C15 H15 121.2 . . ?
C11 C16 H16 119.2 . . ?
C15 C16 C11 121.69(8) . . ?
C15 C16 H16 119.2 . . ?
C18 C17 C12 122.59(8) . . ?
C18 C17 C22 118.81(8) . . ?
C22 C17 C12 118.48(8) . . ?
C17 C18 H18 119.6 . . ?
C19 C18 C17 120.87(9) . . ?
C19 C18 H18 119.6 . . ?
C18 C19 H19 120.9 . . ?
C20 C19 C18 118.23(9) . . ?
C20 C19 H19 120.9 . . ?
F2 C20 C19 118.20(10) . . ?
F2 C20 C21 118.79(9) . . ?
C19 C20 C21 123.00(9) . . ?
C20 C21 H21 120.9 . . ?
C20 C21 C22 118.18(9) . . ?
C22 C21 H21 120.9 . . ?
C17 C22 H22 119.6 . . ?
C21 C22 C17 120.85(9) . . ?
C21 C22 H22 119.6 . . ?

loop_
_geom_bond_atom_site_label_1
_geom_bond_atom_site_label_2
_geom_bond_distance
_geom_bond_site_symmetry_2
_geom_bond_publ_flag
F1 C14 1.3532(10) . ?
F2 C20 1.3590(12) . ?
O1 C7 1.4444(13) . ?
O1 C8 1.3653(10) . ?
N1 C8 1.3395(12) . ?
N1 C12 1.3301(11) . ?
C1 H1 0.9500 . ?
C1 C2 1.3835(18) . ?
C1 C6 1.3883(14) . ?
C2 H2 0.9500 . ?
C2 C3 1.3863(17) . ?
C3 H3 0.9500 . ?
C3 C4 1.3877(14) . ?
C4 H4 0.9500 . ?
C4 C5 1.4005(14) . ?
C5 C6 1.4058(13) . ?
C5 C9 1.4739(12) . ?
C6 C7 1.4978(15) . ?
C7 H7A 0.9900 . ?
C7 H7B 0.9900 . ?
C8 C9 1.3885(12) . ?
C9 C10 1.4257(11) . ?
C10 C11 1.4295(12) . ?
C10 C13 1.4187(12) . ?
C11 C12 1.4318(12) . ?
C11 C16 1.4239(12) . ?
C12 C17 1.4875(13) . ?
C13 H13 0.9500 . ?
C13 C14 1.3619(12) . ?
C14 C15 1.4009(13) . ?
C15 H15 0.9500 . ?
C15 C16 1.3694(13) . ?
C16 H16 0.9500 . ?
C17 C18 1.3988(13) . ?
C17 C22 1.3994(13) . ?
C18 H18 0.9500 . ?
C18 C19 1.3896(14) . ?
C19 H19 0.9500 . ?
C19 C20 1.3768(15) . ?
C20 C21 1.3798(16) . ?
C21 H21 0.9500 . ?
C21 C22 1.3893(14) . ?
C22 H22 0.9500 . ?
